data_4033371
loop_
_publ_author_name
'Han, Man-Yi'
'Luan, Wen-Yu'
'Mai, Pei-Lin'
'Li, Pinhua'
'Wang, Lei'

_publ_section_title
;
 Organocatalytic Asymmetric Vinylogous Aldol Reaction of Allyl Aryl
 Ketones to Silyl Glyoxylates.
;
_journal_issue 3
_journal_name_full 'The Journal of organic chemistry'
_journal_page_first 1518
_journal_page_last 1524
_journal_paper_doi 10.1021/acs.joc.7b02546
_journal_volume 83
_journal_year 2018
_chemical_absolute_configuration ad
_chemical_formula_moiety 'C25 H30 Br O4 Si'
_chemical_formula_sum 'C25 H30 Br O4 Si'
_chemical_formula_weight 502.48
_space_group_IT_number 4
_space_group_name_Hall 'P 2yb'
_space_group_name_H-M_alt 'P 1 21 1'
_symmetry_cell_setting monoclinic
_symmetry_space_group_name_Hall 'P 2yb'
_symmetry_space_group_name_H-M 'P 1 21 1'
_atom_sites_solution_hydrogens geom
_atom_sites_solution_primary direct
_atom_sites_solution_secondary difmap
_audit_creation_method SHELXL-97
_cell_angle_alpha 90.00
_cell_angle_beta 99.33(3)
_cell_angle_gamma 90.00
_cell_formula_units_Z 2
_cell_length_a 7.4510(15)
_cell_length_b 10.958(2)
_cell_length_c 15.857(5)
_cell_measurement_reflns_used 30259
_cell_measurement_temperature 289(2)
_cell_measurement_theta_max 27.612
_cell_measurement_theta_min 3.0214
_cell_volume 1277.6(5)
_computing_cell_refinement 'Bruker SMART'
_computing_data_collection 'Bruker SMART'
_computing_data_reduction 'Bruker SAINT'
_computing_molecular_graphics 'SHELXTL and Diamond'
_computing_publication_material 'SHELXTL and PLATON (Spek, 2009)'
_computing_structure_refinement SHELXTL
_computing_structure_solution 'SHELXTL (Sheldrick, 2008)'
_diffrn_ambient_temperature 289(2)
_diffrn_measured_fraction_theta_full 0.998
_diffrn_measured_fraction_theta_max 0.998
_diffrn_measurement_device_type 'CCD area detector'
_diffrn_measurement_method 'phi and omega scans'
_diffrn_radiation_monochromator graphite
_diffrn_radiation_source 'fine-focus sealed tube'
_diffrn_radiation_type MoK\a
_diffrn_radiation_wavelength 0.71073
_diffrn_reflns_av_R_equivalents 0.0570
_diffrn_reflns_av_sigmaI/netI 0.0680
_diffrn_reflns_limit_h_max 9
_diffrn_reflns_limit_h_min -9
_diffrn_reflns_limit_k_max 14
_diffrn_reflns_limit_k_min -14
_diffrn_reflns_limit_l_max 19
_diffrn_reflns_limit_l_min -20
_diffrn_reflns_number 24135
_diffrn_reflns_theta_full 27.58
_diffrn_reflns_theta_max 27.58
_diffrn_reflns_theta_min 2.86
_diffrn_standards_decay_% 0
_diffrn_standards_interval_count 0
_diffrn_standards_interval_time 0
_diffrn_standards_number 0
_exptl_absorpt_coefficient_mu 1.682
_exptl_absorpt_correction_T_max 0.8772
_exptl_absorpt_correction_T_min 0.7986
_exptl_absorpt_correction_type multi-scan
_exptl_absorpt_process_details 'Sadabs, (Sheldrick 2001)'
_exptl_crystal_colour colorless
_exptl_crystal_density_diffrn 1.306
_exptl_crystal_density_method 'not measured'
_exptl_crystal_description block
_exptl_crystal_F_000 522
_exptl_crystal_size_max 0.14
_exptl_crystal_size_mid 0.09
_exptl_crystal_size_min 0.08
_refine_diff_density_max 0.290
_refine_diff_density_min -0.310
_refine_diff_density_rms 0.044
_refine_ls_abs_structure_details 'Flack H D (1983), Acta Cryst. A39, 876-881'
_refine_ls_abs_structure_Flack 0.012(8)
_refine_ls_extinction_method none
_refine_ls_goodness_of_fit_ref 1.018
_refine_ls_hydrogen_treatment constr
_refine_ls_matrix_type full
_refine_ls_number_parameters 285
_refine_ls_number_reflns 5872
_refine_ls_number_restraints 1
_refine_ls_restrained_S_all 1.018
_refine_ls_R_factor_all 0.0973
_refine_ls_R_factor_gt 0.0439
_refine_ls_shift/su_max 0.000
_refine_ls_shift/su_mean 0.000
_refine_ls_structure_factor_coef Fsqd
_refine_ls_weighting_details 'calc w=1/[\s^2^(Fo^2^)+(0.0261P)^2^+0.1932P] where P=(Fo^2^+2Fc^2^)/3'
_refine_ls_weighting_scheme calc
_refine_ls_wR_factor_gt 0.0781
_refine_ls_wR_factor_ref 0.0931
_reflns_number_gt 3698
_reflns_number_total 5872
_reflns_threshold_expression >2sigma(I)
_cod_data_source_file jo7b02546_si_002.cif
_cod_data_source_block t
_cod_depositor_comments
;
The following automatic conversions were performed:

'_symmetry_cell_setting' value 'Monoclinic' changed to 'monoclinic'
according to
/home/data/users/saulius/crontab/automatic-downloads/rss-feeds/ACS/lib/dictionaries/cif_core.dic
dictionary named 'cif_core.dic' version 2.4.2 from 2011-04-26.

Automatic conversion script
Id: cif_fix_values 4973 2017-02-22 13:04:09Z antanas 

 Adding full bibliography for 4033371.cif.
;
_cod_original_sg_symbol_H-M 'P 21'
_cod_database_code 4033371

loop_
_symmetry_equiv_pos_as_xyz
'x, y, z'
'-x, y+1/2, -z'

loop_
_atom_site_label
_atom_site_type_symbol
_atom_site_fract_x
_atom_site_fract_y
_atom_site_fract_z
_atom_site_U_iso_or_equiv
_atom_site_adp_type
_atom_site_occupancy
_atom_site_symmetry_multiplicity
_atom_site_calc_flag
_atom_site_refinement_flags
Br1 Br 0.88661(7) 0.68153(5) 0.85810(3) 0.08691(17) Uani 1 1 d .
Si1 Si 0.65827(12) 0.80918(8) 0.11932(6) 0.0450(2) Uani 1 1 d .
O1 O 0.9134(4) 1.0707(2) 0.52697(17) 0.0757(8) Uani 1 1 d .
O2 O 0.3797(4) 0.8807(2) 0.28981(18) 0.0762(8) Uani 1 1 d .
O3 O 0.5614(3) 0.71611(19) 0.30054(16) 0.0598(7) Uani 1 1 d .
O4 O 0.6009(4) 1.01279(19) 0.21203(15) 0.0632(7) Uani 1 1 d .
C1 C 0.9022(5) 0.7640(3) 0.7545(2) 0.0556(9) Uani 1 1 d .
C2 C 0.9610(5) 0.8839(3) 0.7578(2) 0.0587(9) Uani 1 1 d .
H2 H 0.9975 0.9226 0.8099 0.070 Uiso 1 1 calc R
C3 C 0.9644(5) 0.9448(3) 0.6820(2) 0.0532(8) Uani 1 1 d .
H3 H 1.0033 1.0255 0.6834 0.064 Uiso 1 1 calc R
C4 C 0.9109(4) 0.8882(3) 0.6039(2) 0.0473(8) Uani 1 1 d .
C5 C 0.8568(5) 0.7661(3) 0.6032(2) 0.0554(9) Uani 1 1 d .
H5 H 0.8243 0.7258 0.5513 0.066 Uiso 1 1 calc R
C6 C 0.8510(4) 0.7047(3) 0.6787(2) 0.0573(9) Uani 1 1 d .
H6 H 0.8127 0.6239 0.6780 0.069 Uiso 1 1 calc R
C7 C 0.5112(5) 0.5283(4) 0.3688(3) 0.0625(10) Uani 1 1 d .
C8 C 0.5650(6) 0.5031(5) 0.4534(3) 0.0795(13) Uani 1 1 d .
H8 H 0.5534 0.5626 0.4940 0.095 Uiso 1 1 calc R
C9 C 0.6346(7) 0.3934(7) 0.4789(4) 0.1044(19) Uani 1 1 d .
H9 H 0.6693 0.3778 0.5370 0.125 Uiso 1 1 calc R
C10 C 0.6549(6) 0.3057(5) 0.4217(5) 0.1016(19) Uani 1 1 d .
H10 H 0.7067 0.2312 0.4402 0.122 Uiso 1 1 calc R
C11 C 0.5979(6) 0.3267(4) 0.3343(4) 0.0946(16) Uani 1 1 d .
H11 H 0.6077 0.2659 0.2944 0.114 Uiso 1 1 calc R
C12 C 0.5262(5) 0.4409(4) 0.3083(3) 0.0689(11) Uani 1 1 d .
H12 H 0.4889 0.4576 0.2507 0.083 Uiso 1 1 calc R
C13 C 0.9072(5) 0.9599(3) 0.5239(2) 0.0538(9) Uani 1 1 d .
C14 C 0.8992(5) 0.8927(3) 0.4424(2) 0.0570(9) Uani 1 1 d .
H14 H 0.9271 0.8099 0.4442 0.068 Uiso 1 1 calc R
C15 C 0.8539(5) 0.9461(3) 0.3674(2) 0.0591(9) Uani 1 1 d .
H15 H 0.8255 1.0288 0.3669 0.071 Uiso 1 1 calc R
C16 C 0.8451(5) 0.8839(3) 0.2838(2) 0.0583(9) Uani 1 1 d .
H16A H 0.8820 0.7995 0.2936 0.070 Uiso 1 1 calc R
H16B H 0.9309 0.9224 0.2522 0.070 Uiso 1 1 calc R
C17 C 0.6530(5) 0.8872(3) 0.2286(2) 0.0495(8) Uani 1 1 d .
C18 C 0.5148(5) 0.8311(3) 0.2764(2) 0.0542(9) Uani 1 1 d .
C19 C 0.4314(6) 0.6496(4) 0.3437(3) 0.0814(13) Uani 1 1 d .
H19A H 0.3167 0.6400 0.3054 0.098 Uiso 1 1 calc R
H19B H 0.4092 0.6942 0.3938 0.098 Uiso 1 1 calc R
C20 C 0.7787(5) 0.6593(3) 0.1367(2) 0.0643(10) Uani 1 1 d .
H20A H 0.7875 0.6229 0.0824 0.096 Uiso 1 1 calc R
H20B H 0.7118 0.6060 0.1683 0.096 Uiso 1 1 calc R
H20C H 0.8985 0.6719 0.1682 0.096 Uiso 1 1 calc R
C21 C 0.7940(5) 0.9131(4) 0.0622(2) 0.0679(10) Uani 1 1 d .
H21A H 0.9131 0.9229 0.0951 0.102 Uiso 1 1 calc R
H21B H 0.7349 0.9911 0.0545 0.102 Uiso 1 1 calc R
H21C H 0.8042 0.8790 0.0074 0.102 Uiso 1 1 calc R
C22 C 0.4229(4) 0.7876(3) 0.0548(2) 0.0516(8) Uani 1 1 d .
C23 C 0.3114(5) 0.9062(4) 0.0506(3) 0.0867(14) Uani 1 1 d .
H23A H 0.2009 0.8963 0.0106 0.130 Uiso 1 1 calc R
H23B H 0.3810 0.9720 0.0324 0.130 Uiso 1 1 calc R
H23C H 0.2826 0.9242 0.1061 0.130 Uiso 1 1 calc R
C24 C 0.4431(6) 0.7515(4) -0.0367(2) 0.0737(11) Uani 1 1 d .
H24A H 0.5174 0.6797 -0.0353 0.111 Uiso 1 1 calc R
H24B H 0.4994 0.8171 -0.0629 0.111 Uiso 1 1 calc R
H24C H 0.3253 0.7352 -0.0692 0.111 Uiso 1 1 calc R
C25 C 0.3177(5) 0.6860(5) 0.0917(2) 0.0795(11) Uani 1 1 d .
H25A H 0.2034 0.6733 0.0550 0.119 Uiso 1 1 calc R
H25B H 0.2963 0.7090 0.1476 0.119 Uiso 1 1 calc R
H25C H 0.3874 0.6119 0.0955 0.119 Uiso 1 1 calc R

loop_
_atom_site_aniso_label
_atom_site_aniso_U_11
_atom_site_aniso_U_22
_atom_site_aniso_U_33
_atom_site_aniso_U_23
_atom_site_aniso_U_13
_atom_site_aniso_U_12
Br1 0.1032(3) 0.0869(3) 0.0736(3) 0.0201(3) 0.0233(2) -0.0009(3)
Si1 0.0466(5) 0.0382(4) 0.0503(5) 0.0020(4) 0.0081(4) 0.0023(4)
O1 0.112(2) 0.0408(15) 0.0698(17) 0.0025(13) 0.0012(15) -0.0021(14)
O2 0.081(2) 0.0661(16) 0.090(2) 0.0096(14) 0.0403(16) 0.0223(15)
O3 0.0651(15) 0.0468(15) 0.0720(15) 0.0124(11) 0.0248(12) 0.0021(11)
O4 0.0910(19) 0.0328(12) 0.0639(16) 0.0042(11) 0.0068(13) 0.0030(12)
C1 0.050(2) 0.056(2) 0.061(2) 0.0056(18) 0.0088(17) 0.0053(17)
C2 0.060(2) 0.060(2) 0.054(2) -0.0076(18) 0.0022(17) -0.0030(18)
C3 0.058(2) 0.0396(18) 0.059(2) -0.0019(16) 0.0015(17) -0.0020(16)
C4 0.0431(19) 0.0429(18) 0.054(2) -0.0039(15) 0.0024(15) 0.0029(15)
C5 0.059(2) 0.051(2) 0.054(2) -0.0074(16) 0.0046(17) -0.0016(17)
C6 0.059(2) 0.042(2) 0.071(2) -0.0014(18) 0.0119(17) -0.0036(17)
C7 0.058(2) 0.060(2) 0.073(3) 0.021(2) 0.0199(19) -0.0074(18)
C8 0.074(3) 0.090(3) 0.074(3) 0.020(3) 0.011(2) -0.025(2)
C9 0.062(3) 0.127(5) 0.118(5) 0.054(4) -0.003(3) -0.017(3)
C10 0.061(3) 0.079(4) 0.167(6) 0.067(4) 0.027(3) 0.010(3)
C11 0.067(3) 0.066(3) 0.161(5) 0.000(3) 0.048(3) -0.011(2)
C12 0.057(2) 0.067(3) 0.085(3) 0.015(2) 0.017(2) -0.001(2)
C13 0.052(2) 0.052(2) 0.053(2) 0.0012(16) -0.0041(16) 0.0011(17)
C14 0.058(2) 0.051(2) 0.059(2) -0.0014(17) 0.0001(17) 0.0021(17)
C15 0.067(2) 0.051(2) 0.056(2) 0.0014(17) -0.0002(18) -0.0056(18)
C16 0.063(2) 0.058(2) 0.054(2) 0.0010(17) 0.0082(17) -0.0047(18)
C17 0.060(2) 0.0353(17) 0.053(2) 0.0022(14) 0.0088(16) -0.0010(15)
C18 0.068(2) 0.044(2) 0.052(2) -0.0016(15) 0.0124(17) 0.0041(17)
C19 0.092(3) 0.060(3) 0.105(3) 0.029(2) 0.055(3) 0.004(2)
C20 0.068(2) 0.048(2) 0.076(2) -0.0023(18) 0.0088(18) 0.0137(18)
C21 0.063(2) 0.077(3) 0.065(2) 0.008(2) 0.0150(19) -0.009(2)
C22 0.0486(19) 0.0456(19) 0.059(2) -0.0032(15) 0.0046(15) 0.0016(15)
C23 0.052(2) 0.081(3) 0.118(4) -0.015(3) -0.012(2) 0.018(2)
C24 0.073(3) 0.090(3) 0.056(2) -0.009(2) 0.0055(19) -0.002(2)
C25 0.073(2) 0.086(3) 0.079(3) -0.002(3) 0.011(2) -0.030(3)

loop_
_atom_type_symbol
_atom_type_description
_atom_type_scat_dispersion_real
_atom_type_scat_dispersion_imag
_atom_type_scat_source
C C 0.0033 0.0016 'International Tables Vol C Tables 4.2.6.8 and 6.1.1.4'
H H 0.0000 0.0000 'International Tables Vol C Tables 4.2.6.8 and 6.1.1.4'
Br Br -0.2901 2.4595 'International Tables Vol C Tables 4.2.6.8 and 6.1.1.4'
O O 0.0106 0.0060 'International Tables Vol C Tables 4.2.6.8 and 6.1.1.4'
Si Si 0.0817 0.0704 'International Tables Vol C Tables 4.2.6.8 and 6.1.1.4'

loop_
_geom_angle_atom_site_label_1
_geom_angle_atom_site_label_2
_geom_angle_atom_site_label_3
_geom_angle
C21 Si1 C20 108.94(19)
C21 Si1 C22 110.06(16)
C20 Si1 C22 110.45(16)
C21 Si1 C17 104.95(16)
C20 Si1 C17 109.52(16)
C22 Si1 C17 112.73(15)
C18 O3 C19 116.0(3)
C6 C1 C2 121.8(3)
C6 C1 Br1 119.3(3)
C2 C1 Br1 118.9(3)
C3 C2 C1 118.5(3)
C3 C2 H2 120.7
C1 C2 H2 120.7
C2 C3 C4 121.4(3)
C2 C3 H3 119.3
C4 C3 H3 119.3
C3 C4 C5 118.4(3)
C3 C4 C13 119.3(3)
C5 C4 C13 122.2(3)
C6 C5 C4 120.6(3)
C6 C5 H5 119.7
C4 C5 H5 119.7
C1 C6 C5 119.2(3)
C1 C6 H6 120.4
C5 C6 H6 120.4
C8 C7 C12 120.1(4)
C8 C7 C19 119.2(4)
C12 C7 C19 120.7(4)
C9 C8 C7 121.0(5)
C9 C8 H8 119.5
C7 C8 H8 119.5
C8 C9 C10 120.9(5)
C8 C9 H9 119.5
C10 C9 H9 119.5
C9 C10 C11 120.1(5)
C9 C10 H10 120.0
C11 C10 H10 120.0
C12 C11 C10 118.6(5)
C12 C11 H11 120.7
C10 C11 H11 120.7
C7 C12 C11 119.4(4)
C7 C12 H12 120.3
C11 C12 H12 120.3
O1 C13 C14 121.9(3)
O1 C13 C4 119.8(3)
C14 C13 C4 118.3(3)
C15 C14 C13 122.3(3)
C15 C14 H14 118.9
C13 C14 H14 118.9
C14 C15 C16 124.7(3)
C14 C15 H15 117.6
C16 C15 H15 117.6
C15 C16 C17 113.3(3)
C15 C16 H16A 108.9
C17 C16 H16A 108.9
C15 C16 H16B 108.9
C17 C16 H16B 108.9
H16A C16 H16B 107.7
O4 C17 C18 107.2(3)
O4 C17 C16 108.7(3)
C18 C17 C16 110.6(3)
O4 C17 Si1 107.5(2)
C18 C17 Si1 112.6(2)
C16 C17 Si1 110.1(2)
O2 C18 O3 124.2(3)
O2 C18 C17 124.8(3)
O3 C18 C17 111.0(3)
O3 C19 C7 107.7(3)
O3 C19 H19A 110.2
C7 C19 H19A 110.2
O3 C19 H19B 110.2
C7 C19 H19B 110.2
H19A C19 H19B 108.5
Si1 C20 H20A 109.5
Si1 C20 H20B 109.5
H20A C20 H20B 109.5
Si1 C20 H20C 109.5
H20A C20 H20C 109.5
H20B C20 H20C 109.5
Si1 C21 H21A 109.5
Si1 C21 H21B 109.5
H21A C21 H21B 109.5
Si1 C21 H21C 109.5
H21A C21 H21C 109.5
H21B C21 H21C 109.5
C25 C22 C24 108.0(3)
C25 C22 C23 108.9(3)
C24 C22 C23 108.2(3)
C25 C22 Si1 111.8(2)
C24 C22 Si1 108.5(2)
C23 C22 Si1 111.3(2)
C22 C23 H23A 109.5
C22 C23 H23B 109.5
H23A C23 H23B 109.5
C22 C23 H23C 109.5
H23A C23 H23C 109.5
H23B C23 H23C 109.5
C22 C24 H24A 109.5
C22 C24 H24B 109.5
H24A C24 H24B 109.5
C22 C24 H24C 109.5
H24A C24 H24C 109.5
H24B C24 H24C 109.5
C22 C25 H25A 109.5
C22 C25 H25B 109.5
H25A C25 H25B 109.5
C22 C25 H25C 109.5
H25A C25 H25C 109.5
H25B C25 H25C 109.5

loop_
_geom_bond_atom_site_label_1
_geom_bond_atom_site_label_2
_geom_bond_distance
Br1 C1 1.895(4)
Si1 C21 1.854(4)
Si1 C20 1.871(3)
Si1 C22 1.897(3)
Si1 C17 1.939(3)
O1 C13 1.216(4)
O2 C18 1.193(4)
O3 C18 1.346(4)
O3 C19 1.467(4)
O4 C17 1.443(4)
C1 C6 1.364(5)
C1 C2 1.384(5)
C2 C3 1.377(5)
C2 H2 0.9300
C3 C4 1.385(4)
C3 H3 0.9300
C4 C5 1.397(5)
C4 C13 1.488(5)
C5 C6 1.381(5)
C5 H5 0.9300
C6 H6 0.9300
C7 C8 1.365(5)
C7 C12 1.373(6)
C7 C19 1.484(5)
C8 C9 1.346(7)
C8 H8 0.9300
C9 C10 1.347(8)
C9 H9 0.9300
C10 C11 1.401(8)
C10 H10 0.9300
C11 C12 1.396(6)
C11 H11 0.9300
C12 H12 0.9300
C13 C14 1.479(5)
C14 C15 1.320(5)
C14 H14 0.9300
C15 C16 1.483(5)
C15 H15 0.9300
C16 C17 1.552(5)
C16 H16A 0.9700
C16 H16B 0.9700
C17 C18 1.505(5)
C19 H19A 0.9700
C19 H19B 0.9700
C20 H20A 0.9600
C20 H20B 0.9600
C20 H20C 0.9600
C21 H21A 0.9600
C21 H21B 0.9600
C21 H21C 0.9600
C22 C25 1.531(5)
C22 C24 1.535(5)
C22 C23 1.538(5)
C23 H23A 0.9600
C23 H23B 0.9600
C23 H23C 0.9600
C24 H24A 0.9600
C24 H24B 0.9600
C24 H24C 0.9600
C25 H25A 0.9600
C25 H25B 0.9600
C25 H25C 0.9600
